data_7114907
loop_
_publ_author_name
'Wing-Wah Yam, Vivian'
'Lam, Chi-Ho'
'Cheung, Kung-Kai'

_publ_section_title
;
 Syntheses and luminescence behaviour of dinuclear copper(i) selenolate
 and tellurolate complexes. X-Ray crystal structures of
 [Cu2(\m-dppm)2(\m-SePh)]BF4 and [Cu2(\m-dppm)2(\m-TePh)]BF4
;
_journal_issue 6
_journal_name_full 'Chemical Communications'
_journal_page_first 545
_journal_paper_doi 10.1039/b009676h
_journal_year 2001
_chemical_formula_moiety '(C56H49P4Te1Cu2)+ BF- (CH3)2CO (C2H5)2O'
_chemical_formula_sum 'C63 H65 B Cu2 F4 O2 P4 Te'
_chemical_formula_weight 1319.60
_space_group_IT_number 19
_symmetry_cell_setting orthorhombic
_symmetry_Int_Tables_number 19
_symmetry_space_group_name_Hall 'P 2ac 2ab'
_symmetry_space_group_name_H-M 'P 21 21 21'
_audit_creation_date 'Fri Mar 24 10:18:36 2000'
_audit_creation_method 'from TEXRAY.INF file'
_cell_angle_alpha 90
_cell_angle_beta 90
_cell_angle_gamma 90
_cell_formula_units_Z 4
_cell_length_a 13.546(2)
_cell_length_b 21.094(3)
_cell_length_c 21.274(3)
_cell_measurement_reflns_used 0
_cell_measurement_temperature 301.2
_cell_measurement_theta_max 0.0
_cell_measurement_theta_min 0.0
_cell_volume 6078.8(15)
_computing_cell_refinement 'MAR Data Collection Software & DENZO'
_computing_data_collection 'MAR Data Collection Software & DENZO'
_computing_data_reduction teXsan
_computing_publication_material teXsan
_computing_structure_refinement teXsan
_computing_structure_solution SIR92
_diffrn_ambient_temperature 301.2
_diffrn_measurement_device 'MAR IPDS'
_diffrn_measurement_method oscillation
_diffrn_orient_matrix_UB_11 0.00000
_diffrn_orient_matrix_UB_12 0.00000
_diffrn_orient_matrix_UB_13 0.00000
_diffrn_orient_matrix_UB_21 0.00000
_diffrn_orient_matrix_UB_22 0.00000
_diffrn_orient_matrix_UB_23 0.00000
_diffrn_orient_matrix_UB_31 0.00000
_diffrn_orient_matrix_UB_32 0.00000
_diffrn_orient_matrix_UB_33 0.00000
_diffrn_radiation_detector 'imaging plate'
_diffrn_radiation_monochromator graphite
_diffrn_radiation_source 'X-ray tube'
_diffrn_radiation_type MoKalpha
_diffrn_radiation_wavelength 0.7107
_diffrn_reflns_av_R_equivalents 0.00
_diffrn_reflns_limit_h_max 16
_diffrn_reflns_limit_h_min 0
_diffrn_reflns_limit_k_max 25
_diffrn_reflns_limit_k_min 0
_diffrn_reflns_limit_l_max 25
_diffrn_reflns_limit_l_min 0
_diffrn_reflns_number 6114
_diffrn_reflns_theta_max 25.65
_diffrn_standards_decay_% 0.00
_diffrn_standards_interval_count 0
_diffrn_standards_number 0
_exptl_absorpt_coefficient_mu 1.329
_exptl_absorpt_correction_type none
_exptl_crystal_colour yellow
_exptl_crystal_density_diffrn 1.442
_exptl_crystal_density_meas 0.000
_exptl_crystal_description prism
_exptl_crystal_F_000 2680.00
_exptl_crystal_size_max 0.350
_exptl_crystal_size_mid 0.200
_exptl_crystal_size_min 0.070
_refine_diff_density_max 0.88
_refine_diff_density_min -1.07
_refine_ls_extinction_coef 0.00000
_refine_ls_extinction_method none
_refine_ls_goodness_of_fit_obs 2.094
_refine_ls_hydrogen_treatment noref
_refine_ls_matrix_type full
_refine_ls_number_parameters 624
_refine_ls_number_reflns 4742
_refine_ls_number_restraints 0
_refine_ls_R_factor_obs 0.0553
_refine_ls_shift/esd_max 1.8070
_refine_ls_structure_factor_coef F
_refine_ls_weighting_scheme sigma
_refine_ls_wR_factor_obs 0.0722
_reflns_number_observed 4742
_reflns_number_total 6114
_reflns_observed_criterion 3.00
_cod_data_source_file b009676h.txt
_cod_data_source_block ip585_Yam_(C56H49P4Te1Cu2)+_(BF4)-_(CH3)2CO_(C2H5)2O_Nov_06_1998
_cod_original_cell_volume 6078(1)
_cod_original_sg_symbol_H-M 'P 21 21 21 '
_cod_original_formula_sum 'C63 H65 B Cu2 F4 O2 P4 Te '
_cod_database_code 7114907

loop_
_symmetry_equiv_pos_as_xyz
'   +x,   +y,   +z'
'1/2-x,   -y,1/2+z'
'1/2+x,1/2-y,   -z'
'   -x,1/2+y,1/2-z'

loop_
_atom_site_aniso_label
_atom_site_aniso_U_11
_atom_site_aniso_U_22
_atom_site_aniso_U_33
_atom_site_aniso_U_12
_atom_site_aniso_U_13
_atom_site_aniso_U_23
Te(1) 0.0478(3) 0.0684(4) 0.0430(4) -0.0005(3) -0.0047(3) -0.0092(3)
Cu(1) 0.0355(5) 0.0498(6) 0.0518(8) -0.0014(5) 0.0012(5) -0.0049(5)
Cu(2) 0.0384(5) 0.0517(5) 0.0483(7) 0.0001(5) 0.0009(5) -0.0047(5)
P(1) 0.036(1) 0.042(1) 0.051(2) -0.001(1) -0.001(1) -0.003(1)
P(2) 0.035(1) 0.044(1) 0.042(2) -0.004(1) -0.0016(10) -0.005(1)
P(3) 0.035(1) 0.039(1) 0.051(2) 0.0012(10) 0.002(1) -0.003(1)
P(4) 0.035(1) 0.039(1) 0.052(2) -0.0026(10) 0.002(1) -0.003(1)
C(1) 0.050(5) 0.074(7) 0.041(7) -0.013(6) 0.003(4) 0.000(6)
C(2) 0.071(7) 0.072(7) 0.052(8) 0.009(6) 0.007(6) -0.012(6)
C(3) 0.067(8) 0.13(1) 0.07(1) 0.003(8) 0.012(7) -0.022(9)
C(4) 0.075(9) 0.15(1) 0.08(1) -0.03(1) 0.036(9) -0.02(1)
C(5) 0.11(1) 0.12(1) 0.039(8) -0.02(1) 0.012(7) 0.008(8)
C(6) 0.082(8) 0.064(7) 0.057(9) -0.007(6) -0.005(6) -0.006(6)
C(7) 0.054(6) 0.044(5) 0.046(7) 0.005(4) 0.002(5) -0.001(4)
C(8) 0.074(7) 0.050(5) 0.071(9) -0.010(5) 0.006(6) -0.007(6)
C(9) 0.12(1) 0.047(6) 0.09(1) 0.002(7) 0.045(10) -0.019(7)
C(10) 0.11(1) 0.061(8) 0.09(1) 0.028(8) 0.038(9) 0.006(7)
C(11) 0.073(8) 0.081(8) 0.08(1) 0.019(7) 0.016(7) 0.007(8)
C(12) 0.063(7) 0.057(6) 0.08(1) 0.022(5) -0.004(6) -0.009(6)
C(13) 0.047(5) 0.046(5) 0.049(7) -0.002(4) 0.003(5) -0.002(5)
C(14) 0.072(8) 0.102(10) 0.049(9) 0.004(7) -0.006(6) -0.002(7)
C(15) 0.079(9) 0.091(9) 0.08(1) 0.017(7) -0.013(8) 0.015(8)
C(16) 0.12(1) 0.100(9) 0.040(9) -0.033(9) 0.014(8) 0.014(7)
C(17) 0.086(9) 0.107(10) 0.06(1) 0.011(8) 0.018(8) -0.001(8)
C(18) 0.057(7) 0.091(8) 0.049(8) -0.001(6) 0.011(6) -0.007(6)
C(19) 0.034(4) 0.043(4) 0.038(6) -0.002(4) -0.007(4) -0.004(4)
C(20) 0.034(5) 0.039(5) 0.059(8) -0.002(4) -0.003(4) -0.004(4)
C(21) 0.085(8) 0.062(7) 0.062(10) -0.021(6) 0.009(7) -0.014(6)
C(22) 0.091(9) 0.072(7) 0.067(10) -0.020(7) 0.017(7) 0.013(7)
C(23) 0.067(7) 0.076(8) 0.09(1) -0.017(6) 0.013(7) 0.013(8)
C(24) 0.10(1) 0.062(8) 0.11(2) -0.021(7) -0.01(1) -0.005(8)
C(25) 0.082(8) 0.051(6) 0.068(9) -0.016(6) 0.006(6) -0.004(6)
C(26) 0.042(5) 0.046(5) 0.052(7) 0.004(4) 0.002(4) -0.002(5)
C(27) 0.051(6) 0.088(7) 0.041(7) 0.000(5) -0.003(5) -0.017(6)
C(28) 0.081(8) 0.091(8) 0.045(9) -0.006(7) -0.018(6) -0.006(6)
C(29) 0.074(7) 0.075(7) 0.044(8) 0.000(6) 0.002(6) -0.006(6)
C(30) 0.058(6) 0.068(7) 0.063(9) 0.005(5) 0.018(6) -0.009(6)
C(31) 0.049(5) 0.061(6) 0.048(8) -0.003(5) 0.000(5) 0.001(5)
C(32) 0.037(5) 0.057(6) 0.069(9) 0.006(4) -0.003(5) -0.011(5)
C(33) 0.060(6) 0.039(5) 0.09(1) 0.003(5) -0.007(6) 0.000(6)
C(34) 0.10(1) 0.057(7) 0.08(1) 0.006(7) -0.009(8) -0.021(7)
C(35) 0.09(1) 0.063(9) 0.13(2) 0.016(7) 0.00(1) -0.051(10)
C(36) 0.087(9) 0.090(9) 0.08(1) 0.002(8) 0.019(8) -0.016(8)
C(37) 0.074(8) 0.059(6) 0.069(10) 0.006(5) 0.019(7) -0.019(6)
C(38) 0.046(5) 0.040(5) 0.063(8) 0.004(4) 0.000(5) 0.001(5)
C(39) 0.043(5) 0.052(6) 0.084(10) -0.004(4) -0.001(6) -0.009(5)
C(40) 0.045(6) 0.068(7) 0.10(1) 0.011(5) -0.012(6) -0.009(7)
C(41) 0.077(8) 0.078(8) 0.10(1) 0.008(7) -0.033(8) 0.007(8)
C(42) 0.063(7) 0.085(8) 0.08(1) -0.004(6) -0.018(7) 0.005(7)
C(43) 0.059(6) 0.066(7) 0.07(1) 0.005(5) -0.011(6) 0.012(6)
C(44) 0.030(4) 0.051(5) 0.061(7) 0.006(4) -0.009(4) -0.005(5)
C(45) 0.041(5) 0.040(5) 0.062(8) -0.004(4) 0.000(5) 0.008(5)
C(46) 0.054(6) 0.053(6) 0.077(9) -0.008(5) -0.003(6) -0.011(6)
C(47) 0.049(6) 0.077(8) 0.09(1) -0.005(6) -0.012(7) -0.012(8)
C(48) 0.081(9) 0.065(7) 0.12(1) -0.009(7) -0.042(10) 0.011(8)
C(49) 0.085(9) 0.073(7) 0.07(1) -0.039(7) -0.023(7) 0.010(6)
C(50) 0.065(7) 0.062(6) 0.058(9) -0.019(5) 0.008(6) 0.000(6)
C(51) 0.045(5) 0.040(5) 0.076(9) -0.002(4) -0.008(5) 0.001(5)
C(52) 0.086(8) 0.052(6) 0.07(1) 0.003(6) 0.024(7) 0.013(6)
C(53) 0.16(2) 0.10(1) 0.07(1) -0.01(1) 0.02(1) 0.028(9)
C(54) 0.12(1) 0.072(9) 0.09(1) -0.002(8) -0.016(10) 0.038(8)
C(55) 0.073(8) 0.052(6) 0.13(1) -0.009(6) -0.007(9) 0.029(8)
C(56) 0.061(7) 0.054(6) 0.11(1) 0.015(6) 0.018(7) 0.010(7)

loop_
_atom_site_label
_atom_site_fract_x
_atom_site_fract_y
_atom_site_fract_z
_atom_site_U_iso_or_equiv
_atom_site_thermal_displace_type
Te(1) 0.23906(5) 0.53250(3) 0.43163(3) 0.0531 Uij
Cu(1) 0.23828(8) 0.58815(5) 0.32666(6) 0.0457 Uij
Cu(2) 0.23848(8) 0.45920(5) 0.33290(6) 0.0461 Uij
P(1) 0.0913(2) 0.5998(1) 0.2795(1) 0.0430 Uij
P(2) 0.0880(2) 0.4562(1) 0.2847(1) 0.0404 Uij
P(3) 0.3918(2) 0.4546(1) 0.2880(1) 0.0416 Uij
P(4) 0.3909(2) 0.5992(1) 0.2863(1) 0.0421 Uij
F(1) -0.3570(5) 0.5326(3) 0.1749(4) 0.085(2) Uij
F(2) -0.2160(9) 0.5340(5) 0.1194(6) 0.151(4) Uij
F(3) -0.2101(9) 0.5378(6) 0.2215(7) 0.164(4) Uij
F(4) -0.269(1) 0.6169(7) 0.1709(8) 0.199(5) Uij
O(1) 0.2482(9) 0.3602(5) 0.3871(6) 0.122(3) Uij
O(2) 0.756(1) 0.2999(7) 0.0756(8) 0.171(5) Uij
C(1) 0.0926(7) 0.5297(5) 0.4711(5) 0.0550 Uij
C(2) 0.0232(9) 0.5729(5) 0.4574(6) 0.0648 Uij
C(3) -0.0721(10) 0.5686(8) 0.4809(7) 0.0873 Uij
C(4) -0.091(1) 0.5182(10) 0.5231(9) 0.1045 Uij
C(5) -0.023(1) 0.4771(8) 0.5390(7) 0.0900 Uij
C(6) 0.0724(9) 0.4809(5) 0.5125(6) 0.0678 Uij
C(7) 0.0180(7) 0.6638(4) 0.3105(5) 0.0480 Uij
C(8) 0.0624(9) 0.7116(5) 0.3410(7) 0.0650 Uij
C(9) 0.013(1) 0.7606(5) 0.3674(8) 0.0867 Uij
C(10) -0.087(1) 0.7640(6) 0.3610(8) 0.0840 Uij
C(11) -0.1377(10) 0.7155(6) 0.3299(7) 0.0787 Uij
C(12) -0.0857(8) 0.6660(5) 0.3058(7) 0.0670 Uij
C(13) 0.0867(7) 0.6099(4) 0.1955(5) 0.0475 Uij
C(14) -0.0001(9) 0.6204(6) 0.1620(7) 0.0743 Uij
C(15) -0.0006(10) 0.6286(6) 0.0981(8) 0.0835 Uij
C(16) 0.089(1) 0.6275(7) 0.0660(7) 0.0875 Uij
C(17) 0.176(1) 0.6197(7) 0.0987(8) 0.0840 Uij
C(18) 0.1736(8) 0.6114(6) 0.1616(6) 0.0657 Uij
C(19) 0.0180(6) 0.5291(4) 0.2963(4) 0.0383 Uij
C(20) 0.0050(6) 0.3970(4) 0.3180(5) 0.0439 Uij
C(21) -0.0239(9) 0.4012(5) 0.3789(7) 0.0695 Uij
C(22) -0.081(1) 0.3558(6) 0.4057(7) 0.0768 Uij
C(23) -0.1114(9) 0.3037(6) 0.3737(8) 0.0786 Uij
C(24) -0.087(1) 0.3000(6) 0.3135(9) 0.0932 Uij
C(25) -0.0285(9) 0.3466(5) 0.2828(6) 0.0669 Uij
C(26) 0.0834(6) 0.4456(4) 0.2014(5) 0.0469 Uij
C(27) -0.0037(7) 0.4519(5) 0.1673(6) 0.0600 Uij
C(28) -0.0034(9) 0.4482(6) 0.1026(6) 0.0724 Uij
C(29) 0.0841(9) 0.4396(5) 0.0702(6) 0.0642 Uij
C(30) 0.1693(8) 0.4305(5) 0.1042(6) 0.0631 Uij
C(31) 0.1702(7) 0.4339(5) 0.1682(6) 0.0528 Uij
C(32) 0.4099(7) 0.3935(5) 0.2294(6) 0.0545 Uij
C(33) 0.3993(8) 0.3315(5) 0.2502(7) 0.0619 Uij
C(34) 0.405(1) 0.2814(6) 0.2110(8) 0.0783 Uij
C(35) 0.423(1) 0.2910(7) 0.1500(10) 0.0960 Uij
C(36) 0.432(1) 0.3516(7) 0.1269(8) 0.0859 Uij
C(37) 0.4279(9) 0.4026(5) 0.1680(7) 0.0672 Uij
C(38) 0.5004(7) 0.4458(4) 0.3378(6) 0.0496 Uij
C(39) 0.5918(7) 0.4384(5) 0.3111(6) 0.0596 Uij
C(40) 0.6746(8) 0.4335(5) 0.3492(8) 0.0710 Uij
C(41) 0.665(1) 0.4372(6) 0.4130(9) 0.0862 Uij
C(42) 0.5731(9) 0.4440(6) 0.4398(7) 0.0751 Uij
C(43) 0.4931(8) 0.4485(5) 0.4010(7) 0.0661 Uij
C(44) 0.4189(6) 0.5265(4) 0.2439(5) 0.0473 Uij
C(45) 0.4933(7) 0.6097(4) 0.3411(6) 0.0479 Uij
C(46) 0.5907(8) 0.5981(5) 0.3245(6) 0.0612 Uij
C(47) 0.6647(8) 0.6025(6) 0.3684(8) 0.0728 Uij
C(48) 0.645(1) 0.6240(6) 0.4266(9) 0.0872 Uij
C(49) 0.5478(10) 0.6375(6) 0.4446(7) 0.0756 Uij
C(50) 0.4711(8) 0.6303(5) 0.3999(6) 0.0619 Uij
C(51) 0.4094(7) 0.6607(4) 0.2277(6) 0.0534 Uij
C(52) 0.4771(9) 0.6551(5) 0.1798(7) 0.0703 Uij
C(53) 0.489(1) 0.7012(8) 0.1354(8) 0.1120 Uij
C(54) 0.428(1) 0.7568(6) 0.1416(9) 0.0930 Uij
C(55) 0.3602(10) 0.7624(5) 0.1898(9) 0.0846 Uij
C(56) 0.3542(9) 0.7142(5) 0.2318(8) 0.0765 Uij
C(57) 0.216(1) 0.3089(9) 0.392(1) 0.116(6) Uij
C(58) 0.186(1) 0.2710(10) 0.337(1) 0.139(7) Uij
C(59) 0.223(2) 0.270(1) 0.446(1) 0.245(8) Uij
C(60) 0.735(2) 0.366(1) 0.162(1) 0.183(10) Uij
C(61) 0.698(2) 0.341(1) 0.113(2) 0.24(1) Uij
C(62) 0.708(2) 0.255(1) 0.050(2) 0.209(9) Uij
C(63) 0.761(2) 0.223(1) 0.009(1) 0.19(1) Uij
B(1) -0.265(1) 0.5591(8) 0.1683(10) 0.091(4) Uij
H(1) 0.0399 0.6077 0.4315 0.0770 Uij
H(2) -0.1224 0.5974 0.4686 0.1038 Uij
H(3) -0.1554 0.5148 0.5408 0.1250 Uij
H(4) -0.0369 0.4441 0.5685 0.1075 Uij
H(5) 0.1220 0.4510 0.5227 0.0817 Uij
H(6) 0.1324 0.7108 0.3446 0.0777 Uij
H(7) 0.0477 0.7922 0.3903 0.1065 Uij
H(8) -0.1216 0.7995 0.3776 0.1024 Uij
H(9) -0.2075 0.7173 0.3258 0.0939 Uij
H(10) -0.1198 0.6322 0.2860 0.0811 Uij
H(11) -0.0612 0.6218 0.1843 0.0889 Uij
H(12) -0.0605 0.6351 0.0763 0.1008 Uij
H(13) 0.0904 0.6316 0.0216 0.1030 Uij
H(14) 0.2368 0.6203 0.0771 0.1012 Uij
H(15) 0.2343 0.6063 0.1836 0.0781 Uij
H(16) -0.0036 0.5309 0.3388 0.0456 Uij
H(17) -0.0377 0.5286 0.2692 0.0456 Uij
H(18) -0.0035 0.4365 0.4033 0.0835 Uij
H(19) -0.1014 0.3605 0.4483 0.0916 Uij
H(20) -0.1491 0.2716 0.3936 0.0925 Uij
H(21) -0.1088 0.2644 0.2900 0.1097 Uij
H(22) -0.0131 0.3431 0.2392 0.0791 Uij
H(23) -0.0641 0.4592 0.1886 0.0725 Uij
H(24) -0.0639 0.4511 0.0802 0.0868 Uij
H(25) 0.0850 0.4405 0.0256 0.0773 Uij
H(26) 0.2294 0.4216 0.0825 0.0751 Uij
H(27) 0.2304 0.4278 0.1902 0.0630 Uij
H(28) 0.3872 0.3240 0.2936 0.0737 Uij
H(29) 0.3958 0.2398 0.2269 0.0936 Uij
H(30) 0.4302 0.2558 0.1228 0.1161 Uij
H(31) 0.4390 0.3585 0.0827 0.1018 Uij
H(32) 0.4386 0.4444 0.1525 0.0800 Uij
H(33) 0.5981 0.4361 0.2666 0.0707 Uij
H(34) 0.7380 0.4283 0.3307 0.0848 Uij
H(35) 0.7226 0.4353 0.4388 0.1024 Uij
H(36) 0.5655 0.4454 0.4840 0.0907 Uij
H(37) 0.4298 0.4538 0.4193 0.0792 Uij
H(38) 0.4870 0.5264 0.2333 0.0562 Uij
H(39) 0.3807 0.5258 0.2062 0.0562 Uij
H(40) 0.6067 0.5868 0.2825 0.0742 Uij
H(41) 0.7300 0.5906 0.3574 0.0865 Uij
H(42) 0.6973 0.6304 0.4555 0.1044 Uij
H(43) 0.5339 0.6511 0.4862 0.0899 Uij
H(44) 0.4049 0.6396 0.4111 0.0738 Uij
H(45) 0.5170 0.6182 0.1773 0.0849 Uij
H(46) 0.5346 0.6973 0.1018 0.1342 Uij
H(47) 0.4347 0.7908 0.1127 0.1127 Uij
H(48) 0.3188 0.7986 0.1932 0.1001 Uij
H(49) 0.3087 0.7182 0.2656 0.0919 Uij
H(50) 0.1356 0.2928 0.3166 0.1706 Uij
H(51) 0.2419 0.2660 0.3111 0.1706 Uij
H(52) 0.1645 0.2315 0.3525 0.1706 Uij
H(53) 0.1938 0.2893 0.4818 0.1856 Uij
H(54) 0.1919 0.2302 0.4383 0.1856 Uij
H(55) 0.2918 0.2614 0.4561 0.1856 Uij
H(56) 0.7525 0.3340 0.1910 0.2188 Uij
H(57) 0.7926 0.3902 0.1515 0.2188 Uij
H(58) 0.6871 0.3934 0.1798 0.2188 Uij
H(59) 0.6829 0.3751 0.0854 0.2413 Uij
H(60) 0.6434 0.3187 0.1248 0.2413 Uij
H(61) 0.6864 0.2254 0.0803 0.1994 Uij
H(62) 0.6526 0.2720 0.0281 0.1994 Uij
H(63) 0.7177 0.1906 -0.0091 0.2295 Uij
H(64) 0.7793 0.2508 -0.0240 0.2295 Uij
H(65) 0.8136 0.2044 0.0283 0.2295 Uij

loop_
_atom_type_symbol
_atom_type_oxidation_number
_atom_type_number_in_cell
_atom_type_scat_dispersion_real
_atom_type_scat_dispersion_imag
_atom_type_scat_source
C 0 252 0.003 0.002 'International Tables'
H 0 260 0.000 0.000 'International Tables'
B 0 4 0.001 0.001 'International Tables'
O 0 8 0.011 0.006 'International Tables'
F 0 16 0.017 0.010 'International Tables'
P 0 16 0.102 0.094 'International Tables'
Cu 0 8 0.320 1.265 'International Tables'
Te 0 4 -0.531 1.675 'International Tables'

loop_
_geom_angle_atom_site_label_1
_geom_angle_atom_site_label_2
_geom_angle_atom_site_label_3
_geom_angle
_geom_angle_publ_flag
Cu(1) Te(1) Cu(2) 64.09(4) yes
Cu(1) Te(1) C(1) 110.7(3) yes
Cu(2) Te(1) C(1) 107.1(3) yes
Te(1) Cu(1) Cu(2) 59.48(4) yes
Te(1) Cu(1) P(1) 116.80(8) yes
Te(1) Cu(1) P(4) 112.44(9) yes
Cu(2) Cu(1) P(1) 97.61(8) yes
Cu(2) Cu(1) P(4) 96.93(8) yes
P(1) Cu(1) P(4) 129.3(1) yes
Te(1) Cu(2) Cu(1) 56.44(4) yes
Te(1) Cu(2) P(2) 112.40(8) yes
Te(1) Cu(2) P(3) 111.01(8) yes
Cu(1) Cu(2) P(2) 90.29(8) yes
Cu(1) Cu(2) P(3) 91.33(7) yes
P(2) Cu(2) P(3) 128.46(10) yes
Cu(1) P(1) C(7) 114.1(4) yes
Cu(1) P(1) C(13) 119.2(3) yes
Cu(1) P(1) C(19) 107.8(3) yes
C(7) P(1) C(13) 104.9(5) yes
C(7) P(1) C(19) 103.9(4) yes
C(13) P(1) C(19) 105.8(4) yes
Cu(2) P(2) C(19) 112.3(3) yes
Cu(2) P(2) C(20) 113.2(3) yes
Cu(2) P(2) C(26) 118.7(3) yes
C(19) P(2) C(20) 101.8(4) yes
C(19) P(2) C(26) 102.8(4) yes
C(20) P(2) C(26) 106.2(5) yes
Cu(2) P(3) C(32) 116.2(3) yes
Cu(2) P(3) C(38) 119.7(4) yes
Cu(2) P(3) C(44) 111.2(3) yes
C(32) P(3) C(38) 102.7(5) yes
C(32) P(3) C(44) 102.1(5) yes
C(38) P(3) C(44) 102.8(4) yes
Cu(1) P(4) C(44) 107.1(3) yes
Cu(1) P(4) C(45) 117.9(4) yes
Cu(1) P(4) C(51) 117.5(3) yes
C(44) P(4) C(45) 105.2(4) yes
C(44) P(4) C(51) 103.5(5) yes
C(45) P(4) C(51) 104.3(5) yes
C(61) O(2) C(62) 114(2) yes
Te(1) C(1) C(2) 122.9(8) yes
Te(1) C(1) C(6) 116.8(8) yes
C(2) C(1) C(6) 120(1) yes
C(1) C(2) C(3) 122(1) yes
C(2) C(3) C(4) 116(1) yes
C(3) C(4) C(5) 122(1) yes
C(4) C(5) C(6) 120(1) yes
C(1) C(6) C(5) 118(1) yes
P(1) C(7) C(8) 119.5(8) yes
P(1) C(7) C(12) 123.3(8) yes
C(8) C(7) C(12) 117.1(10) yes
C(7) C(8) C(9) 123(1) yes
C(8) C(9) C(10) 119(1) yes
C(9) C(10) C(11) 119(1) yes
C(10) C(11) C(12) 118(1) yes
C(7) C(12) C(11) 120(1) yes
P(1) C(13) C(14) 123.7(9) yes
P(1) C(13) C(18) 119.5(9) yes
C(14) C(13) C(18) 116(1) yes
C(13) C(14) C(15) 122(1) yes
C(14) C(15) C(16) 118(1) yes
C(15) C(16) C(17) 119(1) yes
C(16) C(17) C(18) 120(1) yes
C(13) C(18) C(17) 122(1) yes
P(1) C(19) P(2) 112.3(4) yes
P(2) C(20) C(21) 120.4(8) yes
P(2) C(20) C(25) 121.3(9) yes
C(21) C(20) C(25) 118.3(10) yes
C(20) C(21) C(22) 121(1) yes
C(21) C(22) C(23) 122(1) yes
C(22) C(23) C(24) 117(1) yes
C(23) C(24) C(25) 122(1) yes
C(20) C(25) C(24) 117(1) yes
P(2) C(26) C(27) 122.3(8) yes
P(2) C(26) C(31) 119.7(8) yes
C(27) C(26) C(31) 117(1) yes
C(26) C(27) C(28) 120(1) yes
C(27) C(28) C(29) 120(1) yes
C(28) C(29) C(30) 118(1) yes
C(29) C(30) C(31) 121(1) yes
C(26) C(31) C(30) 120.5(10) yes
P(3) C(32) C(33) 115(1) yes
P(3) C(32) C(37) 126.5(9) yes
C(33) C(32) C(37) 117(1) yes
C(32) C(33) C(34) 122(1) yes
C(33) C(34) C(35) 119(1) yes
C(34) C(35) C(36) 120(1) yes
C(35) C(36) C(37) 119(1) yes
C(32) C(37) C(36) 120(1) yes
P(3) C(38) C(39) 120.0(10) yes
P(3) C(38) C(43) 121.1(8) yes
C(39) C(38) C(43) 118(1) yes
C(38) C(39) C(40) 119(1) yes
C(39) C(40) C(41) 120(1) yes
C(40) C(41) C(42) 120(1) yes
C(41) C(42) C(43) 118(1) yes
C(38) C(43) C(42) 122(1) yes
P(3) C(44) P(4) 113.8(6) yes
P(4) C(45) C(46) 122.6(9) yes
P(4) C(45) C(50) 117.3(8) yes
C(46) C(45) C(50) 120(1) yes
C(45) C(46) C(47) 120(1) yes
C(46) C(47) C(48) 120(1) yes
C(47) C(48) C(49) 120(1) yes
C(48) C(49) C(50) 119(1) yes
C(45) C(50) C(49) 119(1) yes
P(4) C(51) C(52) 122.5(8) yes
P(4) C(51) C(56) 118.4(10) yes
C(52) C(51) C(56) 119(1) yes
C(51) C(52) C(53) 121(1) yes
C(52) C(53) C(54) 116(1) yes
C(53) C(54) C(55) 121(1) yes
C(54) C(55) C(56) 117(1) yes
C(51) C(56) C(55) 123(1) yes
O(1) C(57) C(58) 122(2) yes
O(1) C(57) C(59) 125(2) yes
C(58) C(57) C(59) 110(1) yes
O(2) C(61) C(60) 120(3) yes
O(2) C(62) C(63) 113(2) yes
F(1) B(1) F(2) 111(1) yes
F(1) B(1) F(3) 105(1) yes
F(1) B(1) F(4) 111(1) yes
F(2) B(1) F(3) 103(1) yes
F(2) B(1) F(4) 116(1) yes
F(3) B(1) F(4) 107(1) yes

loop_
_geom_bond_atom_site_label_1
_geom_bond_atom_site_label_2
_geom_bond_distance
_geom_bond_publ_flag
Te(1) Cu(1) 2.523(1) yes
Te(1) Cu(2) 2.608(1) yes
Te(1) C(1) 2.155(10) yes
Cu(1) Cu(2) 2.723(1) yes
Cu(1) P(1) 2.243(3) yes
Cu(1) P(4) 2.250(3) yes
Cu(2) P(2) 2.283(3) yes
Cu(2) P(3) 2.287(3) yes
P(1) C(7) 1.800(10) yes
P(1) C(13) 1.80(1) yes
P(1) C(19) 1.827(9) yes
P(2) C(19) 1.824(9) yes
P(2) C(20) 1.823(9) yes
P(2) C(26) 1.79(1) yes
P(3) C(32) 1.81(1) yes
P(3) C(38) 1.82(1) yes
P(3) C(44) 1.82(1) yes
P(4) C(44) 1.819(10) yes
P(4) C(45) 1.83(1) yes
P(4) C(51) 1.82(1) yes
F(1) B(1) 1.38(2) yes
F(2) B(1) 1.34(2) yes
F(3) B(1) 1.42(2) yes
F(4) B(1) 1.22(2) yes
O(1) C(57) 1.17(2) yes
O(2) C(61) 1.41(3) yes
O(2) C(62) 1.27(3) yes
C(1) C(2) 1.34(2) yes
C(1) C(6) 1.38(2) yes
C(2) C(3) 1.39(2) yes
C(3) C(4) 1.41(2) yes
C(4) C(5) 1.32(2) yes
C(5) C(6) 1.41(2) yes
C(7) C(8) 1.34(1) yes
C(7) C(12) 1.41(1) yes
C(8) C(9) 1.35(2) yes
C(9) C(10) 1.37(2) yes
C(10) C(11) 1.40(2) yes
C(11) C(12) 1.36(2) yes
C(13) C(14) 1.39(2) yes
C(13) C(18) 1.38(1) yes
C(14) C(15) 1.37(2) yes
C(15) C(16) 1.40(2) yes
C(16) C(17) 1.37(2) yes
C(17) C(18) 1.35(2) yes
C(20) C(21) 1.35(2) yes
C(20) C(25) 1.38(1) yes
C(21) C(22) 1.36(2) yes
C(22) C(23) 1.36(2) yes
C(23) C(24) 1.33(2) yes
C(24) C(25) 1.42(2) yes
C(26) C(27) 1.39(1) yes
C(26) C(31) 1.40(1) yes
C(27) C(28) 1.38(2) yes
C(28) C(29) 1.38(2) yes
C(29) C(30) 1.38(2) yes
C(30) C(31) 1.36(2) yes
C(32) C(33) 1.39(1) yes
C(32) C(37) 1.34(2) yes
C(33) C(34) 1.35(2) yes
C(34) C(35) 1.34(2) yes
C(35) C(36) 1.37(2) yes
C(36) C(37) 1.39(2) yes
C(38) C(39) 1.37(1) yes
C(38) C(43) 1.35(2) yes
C(39) C(40) 1.39(2) yes
C(40) C(41) 1.37(2) yes
C(41) C(42) 1.38(2) yes
C(42) C(43) 1.37(2) yes
C(45) C(46) 1.39(1) yes
C(45) C(50) 1.36(2) yes
C(46) C(47) 1.37(2) yes
C(47) C(48) 1.34(2) yes
C(48) C(49) 1.40(2) yes
C(49) C(50) 1.42(2) yes
C(51) C(52) 1.38(2) yes
C(51) C(56) 1.36(1) yes
C(52) C(53) 1.37(2) yes
C(53) C(54) 1.44(2) yes
C(54) C(55) 1.38(2) yes
C(55) C(56) 1.35(2) yes
C(57) C(58) 1.47(3) yes
C(57) C(59) 1.41(3) yes
C(60) C(61) 1.27(4) yes
C(62) C(63) 1.32(3) yes
